data_7111249
loop_
_publ_author_name
'Brennessel, William W.'
'Ellis, John E.'
'Roush, Sergey N.'
'Strandberg, Brian R.'
'Woisetschl\"ager, Oliver E.'
'Young, Victor G.'

_publ_section_title
;
 Tris(1-4-\h4-anthracene)niobate(1--), the first polyaromatic hydrocarbon
 complex of niobium
;
_journal_issue 20
_journal_name_full 'Chemical Communications'
_journal_page_first 2356
_journal_paper_doi 10.1039/b207062f
_journal_year 2002
_chemical_formula_moiety 'C16 H32 O7 K, C42 H30 Nb'
_chemical_formula_sum 'C58 H62 K Nb O7'
_chemical_formula_weight 1003.09
_chemical_name_common 00120
_chemical_name_systematic
; 
? 
;
_space_group_IT_number 62
_symmetry_cell_setting orthorhombic
_symmetry_space_group_name_Hall '-P 2ac 2n'
_symmetry_space_group_name_H-M 'P n m a'
_atom_sites_solution_hydrogens geom
_atom_sites_solution_primary direct
_atom_sites_solution_secondary difmap
_audit_creation_method SHELXL-97
_cell_angle_alpha 90.00
_cell_angle_beta 90.00
_cell_angle_gamma 90.00
_cell_formula_units_Z 4
_cell_length_a 25.078(2)
_cell_length_b 11.7341(7)
_cell_length_c 16.4872(9)
_cell_measurement_reflns_used 7282
_cell_measurement_temperature 173(2)
_cell_volume 4851.7(6)
_computing_cell_refinement 'SAINT, Bruker'
_computing_data_collection 'SMART, Bruker'
_computing_data_reduction 'SAINT, Bruker'
_computing_molecular_graphics 'SHELXTL, Bruker'
_computing_structure_refinement SHELXL-97
_computing_structure_solution SHELXS-97
_diffrn_ambient_temperature 173(2)
_diffrn_measured_fraction_theta_full 0.996
_diffrn_measured_fraction_theta_max 0.996
_diffrn_measurement_device_type 'Bruker SMART Platform CCD'
_diffrn_measurement_method 'area detector, omega scans'
_diffrn_radiation_monochromator graphite
_diffrn_radiation_source 'fine-focus sealed tube'
_diffrn_radiation_type MoK\a
_diffrn_radiation_wavelength 0.71073
_diffrn_reflns_av_R_equivalents 0.0531
_diffrn_reflns_av_sigmaI/netI 0.0461
_diffrn_reflns_limit_h_max 32
_diffrn_reflns_limit_h_min -30
_diffrn_reflns_limit_k_max 15
_diffrn_reflns_limit_k_min -14
_diffrn_reflns_limit_l_max 21
_diffrn_reflns_limit_l_min -20
_diffrn_reflns_number 29977
_diffrn_reflns_theta_full 27.54
_diffrn_reflns_theta_max 27.54
_diffrn_reflns_theta_min 1.48
_exptl_absorpt_coefficient_mu 0.389
_exptl_absorpt_correction_T_max 1.000000
_exptl_absorpt_correction_T_min 0.847773
_exptl_absorpt_correction_type multi-scan
_exptl_absorpt_process_details 'SADABS, R. Blessing, 1995'
_exptl_crystal_colour red-orange
_exptl_crystal_density_diffrn 1.373
_exptl_crystal_density_method 'not measured'
_exptl_crystal_description block
_exptl_crystal_F_000 2104
_exptl_crystal_size_max 0.38
_exptl_crystal_size_mid 0.21
_exptl_crystal_size_min 0.18
_refine_diff_density_max 0.472
_refine_diff_density_min -0.459
_refine_diff_density_rms 0.061
_refine_ls_extinction_method none
_refine_ls_goodness_of_fit_ref 0.984
_refine_ls_hydrogen_treatment riding
_refine_ls_matrix_type full
_refine_ls_number_parameters 331
_refine_ls_number_reflns 5846
_refine_ls_number_restraints 4
_refine_ls_restrained_S_all 0.986
_refine_ls_R_factor_all 0.0573
_refine_ls_R_factor_gt 0.0342
_refine_ls_shift/su_max 0.000
_refine_ls_shift/su_mean 0.000
_refine_ls_structure_factor_coef Fsqd
_refine_ls_weighting_details 'calc w=1/[\s^2^(Fo^2^)+(0.0407P)^2^+0.0000P] where P=(Fo^2^+2Fc^2^)/3'
_refine_ls_weighting_scheme calc
_refine_ls_wR_factor_gt 0.0763
_refine_ls_wR_factor_ref 0.0840
_reflns_number_gt 4199
_reflns_number_total 5846
_reflns_threshold_expression >2sigma(I)
_cod_data_source_file b207062fsup1.cif
_cod_data_source_block 00120
_cod_original_cell_volume 4851.6(5)
_cod_original_sg_symbol_H-M Pnma
_cod_database_code 7111249

loop_
_symmetry_equiv_pos_as_xyz
'x, y, z'
'-x+1/2, -y, z+1/2'
'-x, y+1/2, -z'
'x+1/2, -y+1/2, -z+1/2'
'-x, -y, -z'
'x-1/2, y, -z-1/2'
'x, -y-1/2, z'
'-x-1/2, y-1/2, z-1/2'

loop_
_atom_site_label
_atom_site_type_symbol
_atom_site_fract_x
_atom_site_fract_y
_atom_site_fract_z
_atom_site_U_iso_or_equiv
_atom_site_adp_type
_atom_site_occupancy
_atom_site_symmetry_multiplicity
_atom_site_calc_flag
_atom_site_refinement_flags
_atom_site_disorder_assembly
_atom_site_disorder_group
Nb1 Nb 0.104245(10) 0.2500 0.704130(15) 0.02214(8) Uani 1 2 d S . .
C1 C 0.17506(8) 0.19159(18) 0.79150(11) 0.0311(5) Uani 1 1 d . . .
H1A H 0.2062 0.1473 0.7704 0.037 Uiso 1 1 calc R . .
C2 C 0.12709(8) 0.13533(18) 0.81840(11) 0.0285(5) Uani 1 1 d . . .
H2A H 0.1249 0.0506 0.8126 0.034 Uiso 1 1 calc R . .
C3 C 0.10063(8) 0.18875(18) 0.88880(12) 0.0287(4) Uani 1 1 d . . .
C4 C 0.07479(8) 0.1308(2) 0.94945(12) 0.0341(5) Uani 1 1 d . . .
H4A H 0.0762 0.0499 0.9504 0.041 Uiso 1 1 calc R . .
C5 C 0.04597(8) 0.1896(2) 1.01099(12) 0.0386(6) Uani 1 1 d . . .
C6 C 0.01586(9) 0.1319(3) 1.07119(14) 0.0524(7) Uani 1 1 d . . .
H6A H 0.0162 0.0509 1.0727 0.063 Uiso 1 1 calc R . .
C7 C -0.01347(10) 0.1900(3) 1.12657(14) 0.0664(10) Uani 1 1 d . . .
H7A H -0.0341 0.1497 1.1655 0.080 Uiso 1 1 calc R . .
C8 C 0.11920(7) 0.19119(17) 0.56688(11) 0.0281(5) Uani 1 1 d . . .
H8A H 0.0917 0.1470 0.5362 0.034 Uiso 1 1 calc R . .
C9 C 0.15813(8) 0.13491(17) 0.61650(11) 0.0266(4) Uani 1 1 d . . .
H9A H 0.1559 0.0502 0.6221 0.032 Uiso 1 1 calc R . .
C10 C 0.21128(8) 0.18867(17) 0.61794(11) 0.0263(4) Uani 1 1 d . . .
C11 C 0.25871(8) 0.13161(18) 0.62187(11) 0.0300(5) Uani 1 1 d . . .
H11A H 0.2584 0.0508 0.6258 0.036 Uiso 1 1 calc R . .
C12 C 0.30845(8) 0.18973(19) 0.62024(11) 0.0322(5) Uani 1 1 d . . .
C13 C 0.35785(9) 0.1317(2) 0.61400(13) 0.0426(6) Uani 1 1 d . . .
H13A H 0.3584 0.0508 0.6150 0.051 Uiso 1 1 calc R . .
C14 C 0.40480(9) 0.1907(2) 0.60654(14) 0.0516(7) Uani 1 1 d . . .
H14A H 0.4375 0.1504 0.6014 0.062 Uiso 1 1 calc R . .
C15 C 0.01983(7) 0.19154(18) 0.75543(12) 0.0304(5) Uani 1 1 d . . .
H15A H 0.0167 0.1471 0.8070 0.037 Uiso 1 1 calc R . .
C16 C 0.02758(7) 0.13556(18) 0.67852(12) 0.0273(5) Uani 1 1 d . . .
H16A H 0.0320 0.0509 0.6783 0.033 Uiso 1 1 calc R . .
C17 C -0.00089(7) 0.18870(16) 0.61007(12) 0.0249(4) Uani 1 1 d . . .
C18 C -0.02651(7) 0.13108(17) 0.54900(12) 0.0284(5) Uani 1 1 d . . .
H18A H -0.0268 0.0501 0.5496 0.034 Uiso 1 1 calc R . .
C19 C -0.05267(7) 0.18947(17) 0.48484(12) 0.0277(4) Uani 1 1 d . . .
C20 C -0.07850(8) 0.1317(2) 0.42065(13) 0.0350(5) Uani 1 1 d . . .
H20A H -0.0793 0.0507 0.4205 0.042 Uiso 1 1 calc R . .
C21 C -0.10238(8) 0.1903(2) 0.35877(13) 0.0409(6) Uani 1 1 d . . .
H21A H -0.1190 0.1499 0.3157 0.049 Uiso 1 1 calc R . .
K1 K 0.18570(3) 0.2500 0.37108(4) 0.03741(17) Uani 1 2 d S . .
O1 O 0.08420(9) 0.2500 0.30860(13) 0.0407(6) Uani 1 2 d S . .
C22 C 0.05460(9) 0.1485(2) 0.32449(15) 0.0482(7) Uani 1 1 d . . .
H22A H 0.0211 0.1486 0.2927 0.058 Uiso 1 1 calc R A .
H22B H 0.0454 0.1441 0.3828 0.058 Uiso 1 1 calc R . .
C23 C 0.08812(10) 0.0493(2) 0.30106(14) 0.0456(6) Uani 1 1 d . A .
H23A H 0.0669 -0.0217 0.3041 0.055 Uiso 1 1 calc R . .
H23B H 0.1010 0.0586 0.2447 0.055 Uiso 1 1 calc R . .
O2 O 0.13198(6) 0.04326(14) 0.35512(9) 0.0420(4) Uani 1 1 d . A .
C24 C 0.16317(11) -0.0571(2) 0.34336(16) 0.0529(7) Uani 1 1 d . . .
H24A H 0.1751 -0.0619 0.2862 0.063 Uiso 1 1 calc R A .
H24B H 0.1416 -0.1256 0.3558 0.063 Uiso 1 1 calc R . .
C25 C 0.20997(10) -0.0516(2) 0.39803(15) 0.0481(6) Uani 1 1 d . A .
H25A H 0.1981 -0.0381 0.4545 0.058 Uiso 1 1 calc R . .
H25B H 0.2297 -0.1247 0.3964 0.058 Uiso 1 1 calc R . .
O3 O 0.24376(6) 0.03891(13) 0.37216(9) 0.0397(4) Uani 1 1 d . A .
C26 C 0.28939(9) 0.0503(2) 0.42302(13) 0.0410(6) Uani 1 1 d . . .
H26A H 0.3109 -0.0203 0.4209 0.049 Uiso 1 1 calc R A .
H26B H 0.2780 0.0627 0.4798 0.049 Uiso 1 1 calc R . .
C27 C 0.32185(9) 0.1484(2) 0.39491(14) 0.0437(6) Uani 1 1 d . . .
H27A H 0.3557 0.1518 0.4256 0.052 Uiso 1 1 calc R . .
H27B H 0.3304 0.1397 0.3366 0.052 Uiso 1 1 calc R . .
O4 O 0.29202(8) 0.2500 0.40758(13) 0.0390(5) Uani 1 2 d S . .
O5 O 0.19974(13) 0.2772(7) 0.20565(18) 0.064(3) Uani 0.50 1 d PD A -1
C28 C 0.25401(18) 0.2239(8) 0.1825(2) 0.055(3) Uani 0.50 1 d PD A -1
H28A H 0.2540 0.1399 0.1881 0.066 Uiso 0.50 1 calc PR A -1
H28B H 0.2839 0.2568 0.2140 0.066 Uiso 0.50 1 calc PR A -1
C29 C 0.25467(19) 0.263(3) 0.0921(3) 0.070(5) Uani 0.50 1 d PD A -1
H29A H 0.2739 0.3361 0.0864 0.084 Uiso 0.50 1 calc PR A -1
H29B H 0.2726 0.2050 0.0579 0.084 Uiso 0.50 1 calc PR A -1
C30 C 0.19843(18) 0.2757(6) 0.0679(3) 0.055(2) Uani 0.50 1 d PD A -1
H30A H 0.1907 0.2315 0.0181 0.066 Uiso 0.50 1 calc PR A -1
H30B H 0.1896 0.3568 0.0581 0.066 Uiso 0.50 1 calc PR A -1
C31 C 0.16725(18) 0.2291(8) 0.1397(3) 0.051(3) Uani 0.50 1 d PD A -1
H31A H 0.1302 0.2580 0.1408 0.061 Uiso 0.50 1 calc PR A -1
H31B H 0.1670 0.1448 0.1407 0.061 Uiso 0.50 1 calc PR A -1

loop_
_atom_site_aniso_label
_atom_site_aniso_U_11
_atom_site_aniso_U_22
_atom_site_aniso_U_33
_atom_site_aniso_U_23
_atom_site_aniso_U_13
_atom_site_aniso_U_12
Nb1 0.01791(13) 0.02468(14) 0.02382(13) 0.000 -0.00035(11) 0.000
C1 0.0212(10) 0.0496(13) 0.0226(10) -0.0002(9) -0.0040(8) 0.0067(9)
C2 0.0259(11) 0.0304(12) 0.0294(11) 0.0012(9) -0.0021(9) 0.0045(9)
C3 0.0212(10) 0.0385(12) 0.0264(10) 0.0010(9) -0.0038(8) 0.0015(9)
C4 0.0275(12) 0.0430(14) 0.0318(11) 0.0056(10) -0.0028(9) -0.0028(10)
C5 0.0248(11) 0.0634(15) 0.0277(11) 0.0066(10) -0.0031(9) -0.0053(10)
C6 0.0361(14) 0.089(2) 0.0323(13) 0.0123(13) -0.0009(11) -0.0093(14)
C7 0.0375(15) 0.132(3) 0.0299(13) 0.0116(14) 0.0059(11) -0.0119(15)
C8 0.0222(10) 0.0393(12) 0.0229(10) -0.0048(9) 0.0022(8) -0.0035(9)
C9 0.0259(11) 0.0269(11) 0.0272(10) -0.0007(8) 0.0023(9) -0.0007(8)
C10 0.0256(11) 0.0313(11) 0.0219(10) -0.0003(8) 0.0028(8) 0.0008(9)
C11 0.0297(11) 0.0325(12) 0.0280(11) -0.0003(9) 0.0033(9) 0.0032(9)
C12 0.0256(11) 0.0489(13) 0.0220(10) -0.0025(9) 0.0003(8) 0.0054(9)
C13 0.0297(12) 0.0614(17) 0.0368(13) 0.0024(12) -0.0016(10) 0.0119(11)
C14 0.0231(12) 0.086(2) 0.0463(14) 0.0003(13) -0.0044(10) 0.0102(11)
C15 0.0166(10) 0.0454(13) 0.0293(11) 0.0067(9) -0.0001(8) -0.0017(9)
C16 0.0214(10) 0.0270(11) 0.0335(11) 0.0054(9) -0.0020(8) -0.0018(8)
C17 0.0169(10) 0.0283(11) 0.0297(10) 0.0020(8) 0.0017(8) -0.0007(8)
C18 0.0241(11) 0.0243(11) 0.0370(11) 0.0000(9) -0.0015(9) -0.0019(8)
C19 0.0185(10) 0.0334(11) 0.0312(11) -0.0014(9) -0.0006(8) -0.0019(8)
C20 0.0283(12) 0.0367(13) 0.0399(12) -0.0054(10) -0.0055(10) -0.0040(10)
C21 0.0318(12) 0.0554(15) 0.0355(12) -0.0080(11) -0.0101(10) -0.0008(11)
K1 0.0265(4) 0.0345(4) 0.0512(4) 0.000 -0.0019(3) 0.000
O1 0.0260(11) 0.0494(15) 0.0466(14) 0.000 0.0027(10) 0.000
C22 0.0266(13) 0.0720(19) 0.0461(14) 0.0076(13) -0.0004(11) -0.0126(12)
C23 0.0428(14) 0.0521(16) 0.0418(13) -0.0031(12) 0.0016(11) -0.0210(12)
O2 0.0381(9) 0.0396(10) 0.0484(9) -0.0058(8) -0.0025(8) -0.0058(7)
C24 0.0626(18) 0.0326(14) 0.0635(17) -0.0101(13) 0.0072(14) -0.0086(13)
C25 0.0573(17) 0.0337(14) 0.0533(15) 0.0035(12) 0.0083(13) 0.0043(12)
O3 0.0413(9) 0.0386(9) 0.0394(9) 0.0022(7) -0.0008(7) 0.0062(7)
C26 0.0440(14) 0.0478(15) 0.0313(12) -0.0015(11) 0.0017(10) 0.0182(12)
C27 0.0321(13) 0.0602(17) 0.0390(13) -0.0009(12) 0.0010(10) 0.0123(12)
O4 0.0262(12) 0.0427(14) 0.0481(13) 0.000 0.0034(10) 0.000
O5 0.0438(18) 0.107(9) 0.0418(16) -0.009(2) -0.0023(14) -0.005(2)
C28 0.039(2) 0.079(9) 0.046(3) -0.013(3) -0.0061(19) -0.004(3)
C29 0.056(3) 0.113(14) 0.041(2) 0.003(7) 0.003(2) -0.013(9)
C30 0.057(3) 0.059(8) 0.048(3) 0.002(3) -0.010(2) -0.001(3)
C31 0.047(3) 0.039(8) 0.066(3) 0.002(3) -0.003(2) -0.001(2)

loop_
_atom_type_symbol
_atom_type_description
_atom_type_scat_dispersion_real
_atom_type_scat_dispersion_imag
_atom_type_scat_source
C C 0.0033 0.0016 'International Tables Vol C Tables 4.2.6.8 and 6.1.1.4'
H H 0.0000 0.0000 'International Tables Vol C Tables 4.2.6.8 and 6.1.1.4'
O O 0.0106 0.0060 'International Tables Vol C Tables 4.2.6.8 and 6.1.1.4'
K K 0.2009 0.2494 'International Tables Vol C Tables 4.2.6.8 and 6.1.1.4'
Nb Nb -2.0727 0.6215 'International Tables Vol C Tables 4.2.6.8 and 6.1.1.4'

loop_
_geom_angle_atom_site_label_1
_geom_angle_atom_site_label_2
_geom_angle_atom_site_label_3
_geom_angle
_geom_angle_site_symmetry_1
_geom_angle_site_symmetry_3
C15 Nb1 C15 33.49(10) . 7_565
C15 Nb1 C16 35.22(7) . .
C15 Nb1 C16 60.52(7) 7_565 .
C15 Nb1 C16 60.52(7) . 7_565
C15 Nb1 C16 35.22(7) 7_565 7_565
C16 Nb1 C16 68.61(10) . 7_565
C15 Nb1 C2 95.48(7) . 7_565
C15 Nb1 C2 76.73(7) 7_565 7_565
C16 Nb1 C2 130.67(7) . 7_565
C16 Nb1 C2 90.91(7) 7_565 7_565
C15 Nb1 C2 76.73(7) . .
C15 Nb1 C2 95.48(7) 7_565 .
C16 Nb1 C2 90.91(7) . .
C16 Nb1 C2 130.67(7) 7_565 .
C2 Nb1 C2 68.69(10) 7_565 .
C15 Nb1 C1 111.37(7) . .
C15 Nb1 C1 122.00(7) 7_565 .
C16 Nb1 C1 123.05(7) . .
C16 Nb1 C1 150.34(7) 7_565 .
C2 Nb1 C1 60.43(7) 7_565 .
C2 Nb1 C1 35.18(7) . .
C15 Nb1 C1 122.00(7) . 7_565
C15 Nb1 C1 111.37(7) 7_565 7_565
C16 Nb1 C1 150.34(7) . 7_565
C16 Nb1 C1 123.05(7) 7_565 7_565
C2 Nb1 C1 35.18(7) 7_565 7_565
C2 Nb1 C1 60.43(7) . 7_565
C1 Nb1 C1 33.37(10) . 7_565
C15 Nb1 C9 151.46(7) . 7_565
C15 Nb1 C9 123.61(7) 7_565 7_565
C16 Nb1 C9 131.76(6) . 7_565
C16 Nb1 C9 91.75(7) 7_565 7_565
C2 Nb1 C9 91.31(7) 7_565 7_565
C2 Nb1 C9 131.23(7) . 7_565
C1 Nb1 C9 96.09(7) . 7_565
C1 Nb1 C9 77.43(7) 7_565 7_565
C15 Nb1 C9 123.61(7) . .
C15 Nb1 C9 151.46(7) 7_565 .
C16 Nb1 C9 91.75(7) . .
C16 Nb1 C9 131.76(6) 7_565 .
C2 Nb1 C9 131.23(7) 7_565 .
C2 Nb1 C9 91.31(7) . .
C1 Nb1 C9 77.43(7) . .
C1 Nb1 C9 96.09(7) 7_565 .
C9 Nb1 C9 68.64(10) 7_565 .
C15 Nb1 C8 123.91(7) . 7_565
C15 Nb1 C8 113.07(7) 7_565 7_565
C16 Nb1 C8 96.96(7) . 7_565
C16 Nb1 C8 78.26(7) 7_565 7_565
C2 Nb1 C8 123.10(7) 7_565 7_565
C2 Nb1 C8 150.60(7) . 7_565
C1 Nb1 C8 122.43(7) . 7_565
C1 Nb1 C8 111.77(7) 7_565 7_565
C9 Nb1 C8 34.86(6) 7_565 7_565
C9 Nb1 C8 60.28(7) . 7_565
C15 Nb1 C8 113.07(7) . .
C15 Nb1 C8 123.91(7) 7_565 .
C16 Nb1 C8 78.26(7) . .
C16 Nb1 C8 96.96(7) 7_565 .
C2 Nb1 C8 150.60(7) 7_565 .
C2 Nb1 C8 123.10(7) . .
C1 Nb1 C8 111.77(7) . .
C1 Nb1 C8 122.43(7) 7_565 .
C9 Nb1 C8 60.28(7) 7_565 .
C9 Nb1 C8 34.86(6) . .
C8 Nb1 C8 33.49(10) 7_565 .
C1 C1 C2 117.24(12) 7_565 .
C1 C1 Nb1 73.32(5) 7_565 .
C2 C1 Nb1 72.33(11) . .
C1 C1 H1A 121.3 7_565 .
C2 C1 H1A 121.3 . .
Nb1 C1 H1A 121.3 . .
C1 C2 C3 114.98(18) . .
C1 C2 Nb1 72.49(11) . .
C3 C2 Nb1 105.87(13) . .
C1 C2 H2A 118.2 . .
C3 C2 H2A 118.2 . .
Nb1 C2 H2A 118.2 . .
C4 C3 C3 119.73(13) . 7_565
C4 C3 C2 125.1(2) . .
C3 C3 C2 115.12(12) 7_565 .
C3 C4 C5 121.2(2) . .
C3 C4 H4A 119.4 . .
C5 C4 H4A 119.4 . .
C5 C5 C6 118.50(16) 7_565 .
C5 C5 C4 118.98(13) 7_565 .
C6 C5 C4 122.5(2) . .
C7 C6 C5 121.3(3) . .
C7 C6 H6A 119.4 . .
C5 C6 H6A 119.4 . .
C6 C7 C7 120.20(17) . 7_565
C6 C7 H7A 119.9 . .
C7 C7 H7A 119.9 7_565 .
C8 C8 C9 117.40(12) 7_565 .
C8 C8 Nb1 73.26(5) 7_565 .
C9 C8 Nb1 72.57(11) . .
C8 C8 H8A 121.2 7_565 .
C9 C8 H8A 121.2 . .
Nb1 C8 H8A 121.2 . .
C8 C9 C10 115.30(17) . .
C8 C9 Nb1 72.57(11) . .
C10 C9 Nb1 105.01(12) . .
C8 C9 H9A 118.2 . .
C10 C9 H9A 118.2 . .
Nb1 C9 H9A 118.2 . .
C11 C10 C10 119.34(12) . 7_565
C11 C10 C9 125.30(19) . .
C10 C10 C9 115.32(11) 7_565 .
C10 C11 C12 121.9(2) . .
C10 C11 H11A 119.1 . .
C12 C11 H11A 119.1 . .
C12 C12 C13 118.70(14) 7_565 .
C12 C12 C11 118.66(12) 7_565 .
C13 C12 C11 122.5(2) . .
C14 C13 C12 121.0(2) . .
C14 C13 H13A 119.5 . .
C12 C13 H13A 119.5 . .
C13 C14 C14 120.30(15) . 7_565
C13 C14 H14A 119.9 . .
C14 C14 H14A 119.8 7_565 .
C15 C15 C16 117.11(11) 7_565 .
C15 C15 Nb1 73.25(5) 7_565 .
C16 C15 Nb1 72.46(11) . .
C15 C15 H15A 121.4 7_565 .
C16 C15 H15A 121.4 . .
Nb1 C15 H15A 121.4 . .
C15 C16 C17 114.55(18) . .
C15 C16 Nb1 72.31(11) . .
C17 C16 Nb1 106.75(13) . .
C15 C16 H16A 118.1 . .
C17 C16 H16A 118.1 . .
Nb1 C16 H16A 118.1 . .
C18 C17 C17 119.52(12) . 7_565
C18 C17 C16 125.46(18) . .
C17 C17 C16 115.03(11) 7_565 .
C17 C18 C19 121.65(19) . .
C17 C18 H18A 119.2 . .
C19 C18 H18A 119.2 . .
C20 C19 C19 118.67(13) . 7_565
C20 C19 C18 122.50(19) . .
C19 C19 C18 118.83(11) 7_565 .
C21 C20 C19 121.1(2) . .
C21 C20 H20A 119.4 . .
C19 C20 H20A 119.4 . .
C20 C21 C21 120.18(13) . 7_565
C20 C21 H21A 119.9 . .
C21 C21 H21A 119.9 7_565 .
O4 K1 O1 170.69(7) . .
O4 K1 O5 95.33(8) . 7_565
O1 K1 O5 75.42(8) . 7_565
O4 K1 O5 95.33(8) . .
O1 K1 O5 75.42(8) . .
O5 K1 O5 13.3(3) 7_565 .
O4 K1 O2 119.49(3) . .
O1 K1 O2 61.09(4) . .
O5 K1 O2 82.42(16) 7_565 .
O5 K1 O2 93.95(16) . .
O4 K1 O2 119.49(4) . 7_565
O1 K1 O2 61.09(4) . 7_565
O5 K1 O2 93.95(16) 7_565 7_565
O5 K1 O2 82.42(16) . 7_565
O2 K1 O2 120.99(7) . 7_565
O4 K1 O3 60.29(3) . 7_565
O1 K1 O3 118.17(3) . 7_565
O5 K1 O3 92.36(15) 7_565 7_565
O5 K1 O3 80.92(15) . 7_565
O2 K1 O3 174.75(5) . 7_565
O2 K1 O3 59.68(5) 7_565 7_565
O4 K1 O3 60.29(3) . .
O1 K1 O3 118.17(3) . .
O5 K1 O3 80.92(15) 7_565 .
O5 K1 O3 92.36(15) . .
O2 K1 O3 59.68(5) . .
O2 K1 O3 174.75(5) 7_565 .
O3 K1 O3 119.10(7) 7_565 .
C22 O1 C22 113.1(3) 7_565 .
C22 O1 K1 114.40(13) 7_565 .
C22 O1 K1 114.40(13) . .
O1 C22 C23 108.14(18) . .
O1 C22 H22A 110.1 . .
C23 C22 H22A 110.1 . .
O1 C22 H22B 110.1 . .
C23 C22 H22B 110.1 . .
H22A C22 H22B 108.4 . .
O2 C23 C22 108.34(19) . .
O2 C23 H23A 110.0 . .
C22 C23 H23A 110.0 . .
O2 C23 H23B 110.0 . .
C22 C23 H23B 110.0 . .
H23A C23 H23B 108.4 . .
C23 O2 C24 112.42(19) . .
C23 O2 K1 112.99(14) . .
C24 O2 K1 117.78(13) . .
O2 C24 C25 108.4(2) . .
O2 C24 H24A 110.0 . .
C25 C24 H24A 110.0 . .
O2 C24 H24B 110.0 . .
C25 C24 H24B 110.0 . .
H24A C24 H24B 108.4 . .
O3 C25 C24 108.8(2) . .
O3 C25 H25A 109.9 . .
C24 C25 H25A 109.9 . .
O3 C25 H25B 109.9 . .
C24 C25 H25B 109.9 . .
H25A C25 H25B 108.3 . .
C25 O3 C26 111.81(17) . .
C25 O3 K1 110.09(13) . .
C26 O3 K1 109.25(12) . .
O3 C26 C27 109.24(18) . .
O3 C26 H26A 109.8 . .
C27 C26 H26A 109.8 . .
O3 C26 H26B 109.8 . .
C27 C26 H26B 109.8 . .
H26A C26 H26B 108.3 . .
O4 C27 C26 108.39(18) . .
O4 C27 H27A 110.0 . .
C26 C27 H27A 110.0 . .
O4 C27 H27B 110.0 . .
C26 C27 H27B 110.0 . .
H27A C27 H27B 108.4 . .
C27 O4 C27 113.8(2) . 7_565
C27 O4 K1 118.72(13) . .
C27 O4 K1 118.72(13) 7_565 .
C31 O5 C28 98.6(5) . .
C31 O5 K1 127.8(4) . .
C28 O5 K1 107.9(3) . .
O5 C28 C29 97.3(7) . .
O5 C28 H28A 112.3 . .
C29 C28 H28A 112.3 . .
O5 C28 H28B 112.3 . .
C29 C28 H28B 112.3 . .
H28A C28 H28B 109.9 . .
C30 C29 C28 106.2(5) . .
C30 C29 H29A 110.5 . .
C28 C29 H29A 110.5 . .
C30 C29 H29B 110.5 . .
C28 C29 H29B 110.5 . .
H29A C29 H29B 108.7 . .
C29 C30 C31 104.1(7) . .
C29 C30 H30A 110.9 . .
C31 C30 H30A 110.9 . .
C29 C30 H30B 110.9 . .
C31 C30 H30B 110.9 . .
H30A C30 H30B 108.9 . .
O5 C31 C30 98.8(5) . .
O5 C31 H31A 112.0 . .
C30 C31 H31A 112.0 . .
O5 C31 H31B 112.0 . .
C30 C31 H31B 112.0 . .
H31A C31 H31B 109.7 . .

loop_
_geom_bond_atom_site_label_1
_geom_bond_atom_site_label_2
_geom_bond_distance
_geom_bond_site_symmetry_2
Nb1 C15 2.3807(19) .
Nb1 C15 2.3807(19) 7_565
Nb1 C16 2.3827(19) .
Nb1 C16 2.3827(19) 7_565
Nb1 C2 2.3850(19) 7_565
Nb1 C2 2.3850(19) .
Nb1 C1 2.3872(19) .
Nb1 C1 2.3872(19) 7_565
Nb1 C9 2.3953(19) 7_565
Nb1 C9 2.3953(19) .
Nb1 C8 2.3953(19) 7_565
Nb1 C8 2.3953(19) .
C1 C1 1.371(4) 7_565
C1 C2 1.442(3) .
C1 H1A 1.0000 .
C2 C3 1.477(3) .
C2 H2A 1.0000 .
C3 C4 1.372(3) .
C3 C3 1.437(4) 7_565
C4 C5 1.424(3) .
C4 H4A 0.9500 .
C5 C5 1.418(5) 7_565
C5 C6 1.419(3) .
C6 C7 1.357(3) .
C6 H6A 0.9500 .
C7 C7 1.408(6) 7_565
C7 H7A 0.9500 .
C8 C8 1.380(4) 7_565
C8 C9 1.435(3) .
C8 H8A 1.0000 .
C9 C10 1.475(3) .
C9 H9A 1.0000 .
C10 C11 1.367(3) .
C10 C10 1.439(4) 7_565
C11 C12 1.422(3) .
C11 H11A 0.9500 .
C12 C12 1.415(4) 7_565
C12 C13 1.417(3) .
C13 C14 1.371(3) .
C13 H13A 0.9500 .
C14 C14 1.392(5) 7_565
C14 H14A 0.9500 .
C15 C15 1.372(4) 7_565
C15 C16 1.441(3) .
C15 H15A 1.0000 .
C16 C17 1.474(3) .
C16 H16A 1.0000 .
C17 C18 1.372(3) .
C17 C17 1.439(4) 7_565
C18 C19 1.421(3) .
C18 H18A 0.9500 .
C19 C20 1.414(3) .
C19 C19 1.420(4) 7_565
C20 C21 1.369(3) .
C20 H20A 0.9500 .
C21 C21 1.401(5) 7_565
C21 H21A 0.9500 .
K1 O4 2.733(2) .
K1 O1 2.746(2) .
K1 O5 2.769(3) 7_565
K1 O5 2.769(3) .
K1 O2 2.7874(16) .
K1 O2 2.7874(16) 7_565
K1 O3 2.8732(15) 7_565
K1 O3 2.8732(15) .
O1 C22 1.428(3) 7_565
O1 C22 1.428(3) .
C22 C23 1.486(4) .
C22 H22A 0.9900 .
C22 H22B 0.9900 .
C23 O2 1.418(3) .
C23 H23A 0.9900 .
C23 H23B 0.9900 .
O2 C24 1.427(3) .
C24 C25 1.481(3) .
C24 H24A 0.9900 .
C24 H24B 0.9900 .
C25 O3 1.424(3) .
C25 H25A 0.9900 .
C25 H25B 0.9900 .
O3 C26 1.425(3) .
C26 C27 1.484(3) .
C26 H26A 0.9900 .
C26 H26B 0.9900 .
C27 O4 1.423(2) .
C27 H27A 0.9900 .
C27 H27B 0.9900 .
O4 C27 1.423(2) 7_565
O5 C31 1.471(7) .
O5 C28 1.546(7) .
C28 C29 1.559(12) .
C28 H28A 0.9900 .
C28 H28B 0.9900 .
C29 C30 1.474(7) .
C29 H29A 0.9900 .
C29 H29B 0.9900 .
C30 C31 1.520(7) .
C30 H30A 0.9900 .
C30 H30B 0.9900 .
C31 H31A 0.9900 .
C31 H31B 0.9900 .

loop_
_geom_torsion_atom_site_label_1
_geom_torsion_atom_site_label_2
_geom_torsion_atom_site_label_3
_geom_torsion_atom_site_label_4
_geom_torsion
_geom_torsion_site_symmetry_1
_geom_torsion_site_symmetry_4
C15 Nb1 C1 C1 -116.12(6) . 7_565
C15 Nb1 C1 C1 -80.36(7) 7_565 7_565
C16 Nb1 C1 C1 -153.76(7) . 7_565
C16 Nb1 C1 C1 -48.50(13) 7_565 7_565
C2 Nb1 C1 C1 -32.10(7) 7_565 7_565
C2 Nb1 C1 C1 -126.66(11) . 7_565
C9 Nb1 C1 C1 55.95(5) 7_565 7_565
C9 Nb1 C1 C1 122.43(5) . 7_565
C8 Nb1 C1 C1 80.45(7) 7_565 7_565
C8 Nb1 C1 C1 116.33(6) . 7_565
C15 Nb1 C1 C2 10.54(14) . .
C15 Nb1 C1 C2 46.30(14) 7_565 .
C16 Nb1 C1 C2 -27.10(15) . .
C16 Nb1 C1 C2 78.16(18) 7_565 .
C2 Nb1 C1 C2 94.56(16) 7_565 .
C1 Nb1 C1 C2 126.66(11) 7_565 .
C9 Nb1 C1 C2 -177.39(12) 7_565 .
C9 Nb1 C1 C2 -110.92(13) . .
C8 Nb1 C1 C2 -152.89(11) 7_565 .
C8 Nb1 C1 C2 -117.01(12) . .
C1 C1 C2 C3 -39.95(19) 7_565 .
Nb1 C1 C2 C3 -99.75(16) . .
C1 C1 C2 Nb1 59.80(7) 7_565 .
C15 Nb1 C2 C1 -169.92(13) . .
C15 Nb1 C2 C1 -141.98(12) 7_565 .
C16 Nb1 C2 C1 157.55(12) . .
C16 Nb1 C2 C1 -140.31(12) 7_565 .
C2 Nb1 C2 C1 -68.54(12) 7_565 .
C1 Nb1 C2 C1 -30.48(12) 7_565 .
C9 Nb1 C2 C1 3.45(16) 7_565 .
C9 Nb1 C2 C1 65.78(12) . .
C8 Nb1 C2 C1 51.6(2) 7_565 .
C8 Nb1 C2 C1 81.00(13) . .
C15 Nb1 C2 C3 -58.16(14) . .
C15 Nb1 C2 C3 -30.22(14) 7_565 .
C16 Nb1 C2 C3 -90.69(14) . .
C16 Nb1 C2 C3 -28.55(18) 7_565 .
C2 Nb1 C2 C3 43.22(15) 7_565 .
C1 Nb1 C2 C3 111.76(19) . .
C1 Nb1 C2 C3 81.28(14) 7_565 .
C9 Nb1 C2 C3 115.21(14) 7_565 .
C9 Nb1 C2 C3 177.54(14) . .
C8 Nb1 C2 C3 163.34(13) 7_565 .
C8 Nb1 C2 C3 -167.24(12) . .
C1 C2 C3 C4 -144.3(2) . .
Nb1 C2 C3 C4 137.98(17) . .
C1 C2 C3 C3 39.09(18) . 7_565
Nb1 C2 C3 C3 -38.64(12) . 7_565
C3 C3 C4 C5 2.6(2) 7_565 .
C2 C3 C4 C5 -173.90(19) . .
C3 C4 C5 C5 -2.6(2) . 7_565
C3 C4 C5 C6 175.6(2) . .
C5 C5 C6 C7 1.6(3) 7_565 .
C4 C5 C6 C7 -176.5(2) . .
C5 C6 C7 C7 -1.6(3) . 7_565
C15 Nb1 C8 C8 117.08(6) . 7_565
C15 Nb1 C8 C8 80.77(7) 7_565 7_565
C16 Nb1 C8 C8 122.59(5) . 7_565
C16 Nb1 C8 C8 56.21(5) 7_565 7_565
C2 Nb1 C8 C8 -48.23(13) 7_565 7_565
C2 Nb1 C8 C8 -154.08(7) . 7_565
C1 Nb1 C8 C8 -116.29(6) . 7_565
C1 Nb1 C8 C8 -80.56(7) 7_565 7_565
C9 Nb1 C8 C8 -31.83(7) 7_565 7_565
C9 Nb1 C8 C8 -126.74(10) . 7_565
C15 Nb1 C8 C9 -116.18(12) . .
C15 Nb1 C8 C9 -152.49(11) 7_565 .
C16 Nb1 C8 C9 -110.67(12) . .
C16 Nb1 C8 C9 -177.05(12) 7_565 .
C2 Nb1 C8 C9 78.52(18) 7_565 .
C2 Nb1 C8 C9 -27.34(14) . .
C1 Nb1 C8 C9 10.45(13) . .
C1 Nb1 C8 C9 46.18(14) 7_565 .
C9 Nb1 C8 C9 94.91(15) 7_565 .
C8 Nb1 C8 C9 126.74(10) 7_565 .
C8 C8 C9 C10 -38.93(18) 7_565 .
Nb1 C8 C9 C10 -98.74(15) . .
C8 C8 C9 Nb1 59.81(7) 7_565 .
C15 Nb1 C9 C8 82.47(13) . .
C15 Nb1 C9 C8 53.36(19) 7_565 .
C16 Nb1 C9 C8 66.42(12) . .
C16 Nb1 C9 C8 3.93(15) 7_565 .
C2 Nb1 C9 C8 -140.23(12) 7_565 .
C2 Nb1 C9 C8 157.37(12) . .
C1 Nb1 C9 C8 -170.07(13) . .
C1 Nb1 C9 C8 -142.23(12) 7_565 .
C9 Nb1 C9 C8 -68.30(12) 7_565 .
C8 Nb1 C9 C8 -30.60(11) 7_565 .
C15 Nb1 C9 C10 -165.22(11) . .
C15 Nb1 C9 C10 165.67(13) 7_565 .
C16 Nb1 C9 C10 178.72(13) . .
C16 Nb1 C9 C10 116.24(13) 7_565 .
C2 Nb1 C9 C10 -27.93(16) 7_565 .
C2 Nb1 C9 C10 -90.33(13) . .
C1 Nb1 C9 C10 -57.76(12) . .
C1 Nb1 C9 C10 -29.92(13) 7_565 .
C9 Nb1 C9 C10 44.01(14) 7_565 .
C8 Nb1 C9 C10 81.71(13) 7_565 .
C8 Nb1 C9 C10 112.31(18) . .
C8 C9 C10 C11 -144.1(2) . .
Nb1 C9 C10 C11 138.36(17) . .
C8 C9 C10 C10 38.11(18) . 7_565
Nb1 C9 C10 C10 -39.41(11) . 7_565
C10 C10 C11 C12 -4.5(2) 7_565 .
C9 C10 C11 C12 177.82(17) . .
C10 C11 C12 C12 4.5(2) . 7_565
C10 C11 C12 C13 -171.88(19) . .
C12 C12 C13 C14 -1.2(2) 7_565 .
C11 C12 C13 C14 175.1(2) . .
C12 C13 C14 C14 1.2(2) . 7_565
C16 Nb1 C15 C15 -126.46(10) . 7_565
C16 Nb1 C15 C15 -32.20(7) 7_565 7_565
C2 Nb1 C15 C15 55.74(5) 7_565 7_565
C2 Nb1 C15 C15 122.30(5) . 7_565
C1 Nb1 C15 C15 116.08(6) . 7_565
C1 Nb1 C15 C15 80.47(7) 7_565 7_565
C9 Nb1 C15 C15 -47.24(13) 7_565 7_565
C9 Nb1 C15 C15 -155.09(7) . 7_565
C8 Nb1 C15 C15 -80.78(7) 7_565 7_565
C8 Nb1 C15 C15 -117.07(6) . 7_565
C15 Nb1 C15 C16 126.46(10) 7_565 .
C16 Nb1 C15 C16 94.25(15) 7_565 .
C2 Nb1 C15 C16 -177.81(12) 7_565 .
C2 Nb1 C15 C16 -111.25(12) . .
C1 Nb1 C15 C16 -117.46(12) . .
C1 Nb1 C15 C16 -153.07(11) 7_565 .
C9 Nb1 C15 C16 79.22(18) 7_565 .
C9 Nb1 C15 C16 -28.63(14) . .
C8 Nb1 C15 C16 45.68(14) 7_565 .
C8 Nb1 C15 C16 9.38(13) . .
C15 C15 C16 C17 -40.86(18) 7_565 .
Nb1 C15 C16 C17 -100.77(15) . .
C15 C15 C16 Nb1 59.92(7) 7_565 .
C15 Nb1 C16 C15 -30.65(11) 7_565 .
C16 Nb1 C16 C15 -68.81(12) 7_565 .
C2 Nb1 C16 C15 2.88(15) 7_565 .
C2 Nb1 C16 C15 65.13(12) . .
C1 Nb1 C16 C15 80.35(13) . .
C1 Nb1 C16 C15 50.91(19) 7_565 .
C9 Nb1 C16 C15 -141.00(12) 7_565 .
C9 Nb1 C16 C15 156.47(12) . .
C8 Nb1 C16 C15 -143.26(12) 7_565 .
C8 Nb1 C16 C15 -171.19(12) . .
C15 Nb1 C16 C17 111.06(18) . .
C15 Nb1 C16 C17 80.41(14) 7_565 .
C16 Nb1 C16 C17 42.26(15) 7_565 .
C2 Nb1 C16 C17 113.94(13) 7_565 .
C2 Nb1 C16 C17 176.19(13) . .
C1 Nb1 C16 C17 -168.59(12) . .
C1 Nb1 C16 C17 161.97(13) 7_565 .
C9 Nb1 C16 C17 -29.94(17) 7_565 .
C9 Nb1 C16 C17 -92.47(13) . .
C8 Nb1 C16 C17 -32.20(14) 7_565 .
C8 Nb1 C16 C17 -60.13(13) . .
C15 C16 C17 C18 -139.8(2) . .
Nb1 C16 C17 C18 142.41(17) . .
C15 C16 C17 C17 39.99(18) . 7_565
Nb1 C16 C17 C17 -37.81(12) . 7_565
C17 C17 C18 C19 0.8(2) 7_565 .
C16 C17 C18 C19 -179.48(18) . .
C17 C18 C19 C20 178.89(19) . .
C17 C18 C19 C19 -0.7(2) . 7_565
C19 C19 C20 C21 1.1(3) 7_565 .
C18 C19 C20 C21 -178.6(2) . .
C19 C20 C21 C21 -1.1(3) . 7_565
O4 K1 O1 C22 -113.64(16) . 7_565
O5 K1 O1 C22 -120.5(2) 7_565 7_565
O5 K1 O1 C22 -106.8(2) . 7_565
O2 K1 O1 C22 150.21(18) . 7_565
O2 K1 O1 C22 -17.49(15) 7_565 7_565
O3 K1 O1 C22 -35.71(18) 7_565 7_565
O3 K1 O1 C22 168.43(15) . 7_565
O4 K1 O1 C22 113.64(16) . .
O5 K1 O1 C22 106.8(2) 7_565 .
O5 K1 O1 C22 120.5(2) . .
O2 K1 O1 C22 17.49(15) . .
O2 K1 O1 C22 -150.21(18) 7_565 .
O3 K1 O1 C22 -168.43(15) 7_565 .
O3 K1 O1 C22 35.71(18) . .
C22 O1 C22 C23 176.57(14) 7_565 .
K1 O1 C22 C23 -50.1(2) . .
O1 C22 C23 O2 67.6(2) . .
C22 C23 O2 C24 173.18(19) . .
C22 C23 O2 K1 -50.5(2) . .
O4 K1 O2 C23 -151.33(14) . .
O1 K1 O2 C23 18.02(14) . .
O5 K1 O2 C23 -59.48(17) 7_565 .
O5 K1 O2 C23 -52.93(17) . .
O2 K1 O2 C23 30.59(18) 7_565 .
O3 K1 O2 C23 -65.3(6) 7_565 .
O3 K1 O2 C23 -143.36(15) . .
O4 K1 O2 C24 -17.55(18) . .
O1 K1 O2 C24 151.80(17) . .
O5 K1 O2 C24 74.30(19) 7_565 .
O5 K1 O2 C24 80.84(19) . .
O2 K1 O2 C24 164.37(13) 7_565 .
O3 K1 O2 C24 68.5(6) 7_565 .
O3 K1 O2 C24 -9.58(15) . .
C23 O2 C24 C25 175.87(19) . .
K1 O2 C24 C25 41.8(2) . .
O2 C24 C25 O3 -67.0(3) . .
C24 C25 O3 C26 179.09(18) . .
C24 C25 O3 K1 57.5(2) . .
O4 K1 O3 C25 147.07(15) . .
O1 K1 O3 C25 -43.42(15) . .
O5 K1 O3 C25 -111.42(17) 7_565 .
O5 K1 O3 C25 -118.14(17) . .
O2 K1 O3 C25 -24.94(13) . .
O2 K1 O3 C25 -123.9(5) 7_565 .
O3 K1 O3 C25 160.94(12) 7_565 .
O4 K1 O3 C26 23.93(13) . .
O1 K1 O3 C26 -166.57(13) . .
O5 K1 O3 C26 125.43(16) 7_565 .
O5 K1 O3 C26 118.72(16) . .
O2 K1 O3 C26 -148.08(14) . .
O2 K1 O3 C26 113.0(6) 7_565 .
O3 K1 O3 C26 37.79(15) 7_565 .
C25 O3 C26 C27 -177.90(18) . .
K1 O3 C26 C27 -55.78(18) . .
O3 C26 C27 O4 66.2(2) . .
C26 C27 O4 C27 170.70(14) . 7_565
C26 C27 O4 K1 -42.0(2) . .
O1 K1 O4 C27 -72.82(16) . .
O5 K1 O4 C27 -66.2(2) 7_565 .
O5 K1 O4 C27 -79.5(2) . .
O2 K1 O4 C27 18.12(19) . .
O2 K1 O4 C27 -163.77(15) 7_565 .
O3 K1 O4 C27 -155.85(19) 7_565 .
O3 K1 O4 C27 10.20(15) . .
O1 K1 O4 C27 72.82(16) . 7_565
O5 K1 O4 C27 79.5(2) 7_565 7_565
O5 K1 O4 C27 66.2(2) . 7_565
O2 K1 O4 C27 163.77(15) . 7_565
O2 K1 O4 C27 -18.12(19) 7_565 7_565
O3 K1 O4 C27 -10.20(15) 7_565 7_565
O3 K1 O4 C27 155.85(19) . 7_565
O4 K1 O5 C31 145.2(6) . .
O1 K1 O5 C31 -33.7(6) . .
O5 K1 O5 C31 54.6(6) 7_565 .
O2 K1 O5 C31 25.1(6) . .
O2 K1 O5 C31 -95.7(6) 7_565 .
O3 K1 O5 C31 -156.0(6) 7_565 .
O3 K1 O5 C31 84.9(6) . .
O4 K1 O5 C28 28.4(5) . .
O1 K1 O5 C28 -150.5(5) . .
O5 K1 O5 C28 -62.2(5) 7_565 .
O2 K1 O5 C28 -91.7(5) . .
O2 K1 O5 C28 147.5(5) 7_565 .
O3 K1 O5 C28 87.1(5) 7_565 .
O3 K1 O5 C28 -32.0(5) . .
C31 O5 C28 C29 51.7(15) . .
K1 O5 C28 C29 -173.7(13) . .
O5 C28 C29 C30 -26(2) . .
C28 C29 C30 C31 -7(2) . .
C28 O5 C31 C30 -57.7(7) . .
K1 O5 C31 C30 -178.5(4) . .
C29 C30 C31 O5 40.5(16) . .
